data_7006369
loop_
_publ_author_name
'Deschamps, Eliane'
'Deschamps, Bernard'
'Laure Dormieux, Jeanne'
'Ricard, Louis'
'M\'ezailles, Nicolas'
'Le Floch, Pascal'

_publ_section_title
;
 4,6-bis(supermesitylphosphanylidenemethyl)dibenzofuran. Synthesis,
 X-ray structure and reactivity towards group 11 metals.
;
_journal_issue 4
_journal_name_full 'Dalton transactions (Cambridge, England : 2003)'
_journal_page_first 594
_journal_page_last 602
_journal_paper_doi 10.1039/b508678g
_journal_year 2006
_chemical_formula_sum 'C50 H66 O P2'
_chemical_formula_weight 744.97
_chemical_name_systematic
;
?
;
_space_group_IT_number 5
_symmetry_cell_setting monoclinic
_symmetry_space_group_name_Hall 'C 2y'
_symmetry_space_group_name_H-M 'C 1 2 1'
_atom_sites_solution_hydrogens geom
_atom_sites_solution_primary direct
_atom_sites_solution_secondary difmap
_audit_creation_method SHELXL-97
_cell_angle_alpha 90.00
_cell_angle_beta 105.260(1)
_cell_angle_gamma 90.00
_cell_formula_units_Z 2
_cell_length_a 15.966(1)
_cell_length_b 10.407(1)
_cell_length_c 14.099(1)
_cell_measurement_reflns_used 251
_cell_measurement_temperature 150.0(1)
_cell_measurement_theta_max 20.0
_cell_measurement_theta_min 3.0
_cell_volume 2260.1(3)
_computing_structure_refinement 'SHELXL-97 (Sheldrick, 1997)'
_computing_structure_solution 'SHELXS-97 (Sheldrick, 1990)'
_diffrn_ambient_temperature 150.0(1)
_diffrn_measured_fraction_theta_full 0.994
_diffrn_measured_fraction_theta_max 0.994
_diffrn_measurement_device_type KappaCCD
_diffrn_measurement_method 'phi and omega scans'
_diffrn_radiation_monochromator graphite
_diffrn_radiation_source 'fine-focus sealed tube'
_diffrn_radiation_type MoK\a
_diffrn_radiation_wavelength 0.71069
_diffrn_reflns_av_R_equivalents 0.0193
_diffrn_reflns_av_sigmaI/netI 0.0426
_diffrn_reflns_limit_h_max 22
_diffrn_reflns_limit_h_min -15
_diffrn_reflns_limit_k_max 13
_diffrn_reflns_limit_k_min -14
_diffrn_reflns_limit_l_max 19
_diffrn_reflns_limit_l_min -19
_diffrn_reflns_number 7551
_diffrn_reflns_theta_full 30.03
_diffrn_reflns_theta_max 30.03
_diffrn_reflns_theta_min 3.00
_exptl_absorpt_coefficient_mu 0.130
_exptl_absorpt_correction_T_max 0.9846
_exptl_absorpt_correction_T_min 0.9745
_exptl_absorpt_correction_type multi-scan
_exptl_crystal_colour 'pale yellow'
_exptl_crystal_density_diffrn 1.095
_exptl_crystal_density_method 'not measured'
_exptl_crystal_description plate
_exptl_crystal_F_000 808
_exptl_crystal_size_max 0.20
_exptl_crystal_size_mid 0.18
_exptl_crystal_size_min 0.12
_refine_diff_density_max 0.197
_refine_diff_density_min -0.209
_refine_diff_density_rms 0.036
_refine_ls_abs_structure_details 'Flack H D (1983), Acta Cryst. A39, 876-881'
_refine_ls_abs_structure_Flack 0.26(6)
_refine_ls_extinction_method none
_refine_ls_goodness_of_fit_ref 1.056
_refine_ls_hydrogen_treatment mixed
_refine_ls_matrix_type full
_refine_ls_number_parameters 249
_refine_ls_number_reflns 5849
_refine_ls_number_restraints 1
_refine_ls_restrained_S_all 1.056
_refine_ls_R_factor_all 0.0394
_refine_ls_R_factor_gt 0.0349
_refine_ls_shift/su_max 0.000
_refine_ls_shift/su_mean 0.000
_refine_ls_structure_factor_coef Fsqd
_refine_ls_weighting_details 'calc w=1/[\s^2^(Fo^2^)+(0.0488P)^2^+0.1741P] where P=(Fo^2^+2Fc^2^)/3'
_refine_ls_weighting_scheme calc
_refine_ls_wR_factor_gt 0.0895
_refine_ls_wR_factor_ref 0.0924
_reflns_number_gt 5376
_reflns_number_total 5849
_reflns_threshold_expression >2sigma(I)
_cod_data_source_file b508678g.txt
_cod_data_source_block furpacl
_cod_depositor_comments
;
The following automatic conversions were performed:
'_symmetry_cell_setting' value 'Monoclinic' changed to 'monoclinic'
according to '/home/saulius/struct/CIF-dictionaries/cif_core.dic'
dictionary named 'cif_core.dic' version 2.4.1 from 2010-06-29.

Automatic conversion script
Id: cif_fix_enum 1527 2010-12-29 10:47:43Z saulius 
;
_cod_original_sg_symbol_H-M 'C2 '
_cod_database_code 7006369

loop_
_symmetry_equiv_pos_as_xyz
'x, y, z'
'-x, y, -z'
'x+1/2, y+1/2, z'
'-x+1/2, y+1/2, -z'

loop_
_atom_site_label
_atom_site_type_symbol
_atom_site_fract_x
_atom_site_fract_y
_atom_site_fract_z
_atom_site_U_iso_or_equiv
_atom_site_adp_type
_atom_site_occupancy
_atom_site_symmetry_multiplicity
_atom_site_calc_flag
_atom_site_refinement_flags
_atom_site_disorder_assembly
_atom_site_disorder_group
P1 P -0.40375(2) 0.21622(3) -0.38182(2) 0.02640(8) Uani 1 1 d . . .
O2 O -0.5000 -0.01241(12) -0.5000 0.0225(3) Uani 1 2 d S . .
C3 C -0.35125(8) 0.33481(13) -0.28680(9) 0.0233(2) Uani 1 1 d . . .
C4 C -0.26283(8) 0.37084(13) -0.27263(9) 0.0243(2) Uani 1 1 d . . .
C5 C -0.44360(8) -0.09234(12) -0.43535(9) 0.0231(2) Uani 1 1 d . . .
C6 C -0.22187(8) 0.43566(14) -0.18612(10) 0.0267(3) Uani 1 1 d . . .
H6 H -0.1619 0.4552 -0.1744 0.032 Uiso 1 1 calc R . .
C7 C -0.39798(8) 0.38168(13) -0.22078(9) 0.0245(2) Uani 1 1 d . . .
C8 C -0.46227(9) -0.22186(13) -0.45808(9) 0.0255(3) Uani 1 1 d . . .
C9 C -0.37652(8) -0.05054(14) -0.35536(9) 0.0260(3) Uani 1 1 d . . .
C10 C -0.26425(8) 0.47303(13) -0.11646(9) 0.0258(3) Uani 1 1 d . . .
C11 C -0.20930(9) 0.34858(15) -0.34843(10) 0.0303(3) Uani 1 1 d . . .
C12 C -0.35275(9) 0.44874(14) -0.13737(9) 0.0270(3) Uani 1 1 d . . .
H12 H -0.3838 0.4791 -0.0929 0.032 Uiso 1 1 calc R . .
C13 C -0.35887(9) 0.08225(14) -0.32461(10) 0.0271(3) Uani 1 1 d . . .
H13 H -0.3162 0.0947 -0.2641 0.033 Uiso 1 1 calc R . .
C14 C -0.49791(8) 0.36627(15) -0.23733(11) 0.0317(3) Uani 1 1 d . . .
C15 C -0.21488(10) 0.54509(15) -0.02347(10) 0.0325(3) Uani 1 1 d . . .
C16 C -0.34259(10) -0.27898(17) -0.32429(10) 0.0350(3) Uani 1 1 d . . .
H16 H -0.3061 -0.3423 -0.2858 0.042 Uiso 1 1 calc R . .
C17 C -0.27439(12) 0.5861(2) 0.04079(11) 0.0453(4) Uani 1 1 d . . .
H17A H -0.2405 0.6338 0.0980 0.068 Uiso 1 1 calc R . .
H17B H -0.2997 0.5096 0.0630 0.068 Uiso 1 1 calc R . .
H17C H -0.3210 0.6409 0.0024 0.068 Uiso 1 1 calc R . .
C18 C -0.41059(10) -0.31678(13) -0.40275(11) 0.0323(3) Uani 1 1 d . . .
H18 H -0.4215 -0.4051 -0.4182 0.039 Uiso 1 1 calc R . .
C19 C -0.54675(10) 0.41330(19) -0.33944(11) 0.0412(4) Uani 1 1 d . . .
H19A H -0.6094 0.4054 -0.3474 0.062 Uiso 1 1 calc R . .
H19B H -0.5301 0.3612 -0.3894 0.062 Uiso 1 1 calc R . .
H19C H -0.5321 0.5035 -0.3471 0.062 Uiso 1 1 calc R . .
C20 C -0.26379(11) 0.3647(2) -0.45445(11) 0.0490(5) Uani 1 1 d . . .
H20A H -0.2257 0.3633 -0.4988 0.074 Uiso 1 1 calc R . .
H20B H -0.2948 0.4469 -0.4612 0.074 Uiso 1 1 calc R . .
H20C H -0.3058 0.2943 -0.4714 0.074 Uiso 1 1 calc R . .
C21 C -0.32701(10) -0.15016(15) -0.30126(11) 0.0337(3) Uani 1 1 d . . .
H21 H -0.2805 -0.1284 -0.2461 0.040 Uiso 1 1 calc R . .
C22 C -0.14282(12) 0.4597(2) 0.03740(13) 0.0487(4) Uani 1 1 d . . .
H22A H -0.1018 0.4387 -0.0011 0.073 Uiso 1 1 calc R . .
H22B H -0.1681 0.3804 0.0550 0.073 Uiso 1 1 calc R . .
H22C H -0.1123 0.5053 0.0974 0.073 Uiso 1 1 calc R . .
C23 C -0.16617(12) 0.2168(2) -0.33640(14) 0.0527(4) Uani 1 1 d . . .
H23A H -0.1332 0.2048 -0.2678 0.079 Uiso 1 1 calc R . .
H23B H -0.1267 0.2108 -0.3790 0.079 Uiso 1 1 calc R . .
H23C H -0.2108 0.1500 -0.3547 0.079 Uiso 1 1 calc R . .
C24 C -0.53162(10) 0.4472(2) -0.16434(12) 0.0451(4) Uani 1 1 d . . .
H24A H -0.5129 0.5366 -0.1668 0.068 Uiso 1 1 calc R . .
H24B H -0.5083 0.4133 -0.0978 0.068 Uiso 1 1 calc R . .
H24C H -0.5952 0.4436 -0.1818 0.068 Uiso 1 1 calc R . .
C25 C -0.17502(13) 0.66767(17) -0.05345(12) 0.0460(4) Uani 1 1 d . . .
H25A H -0.1471 0.7172 0.0055 0.069 Uiso 1 1 calc R . .
H25B H -0.2208 0.7196 -0.0964 0.069 Uiso 1 1 calc R . .
H25C H -0.1318 0.6445 -0.0886 0.069 Uiso 1 1 calc R . .
C26 C -0.52275(10) 0.2268(2) -0.22224(14) 0.0474(4) Uani 1 1 d . . .
H26A H -0.5857 0.2208 -0.2321 0.071 Uiso 1 1 calc R . .
H26B H -0.4933 0.1993 -0.1553 0.071 Uiso 1 1 calc R . .
H26C H -0.5052 0.1712 -0.2697 0.071 Uiso 1 1 calc R . .
C27 C -0.13680(12) 0.4492(2) -0.33528(14) 0.0563(5) Uani 1 1 d . . .
H27A H -0.0939 0.4353 -0.2722 0.084 Uiso 1 1 calc R . .
H27B H -0.1617 0.5354 -0.3365 0.084 Uiso 1 1 calc R . .
H27C H -0.1085 0.4410 -0.3888 0.084 Uiso 1 1 calc R . .

loop_
_atom_site_aniso_label
_atom_site_aniso_U_11
_atom_site_aniso_U_22
_atom_site_aniso_U_33
_atom_site_aniso_U_23
_atom_site_aniso_U_13
_atom_site_aniso_U_12
P1 0.02943(15) 0.02147(15) 0.02568(15) -0.00167(14) 0.00261(11) -0.00069(13)
O2 0.0286(6) 0.0179(6) 0.0209(6) 0.000 0.0063(5) 0.000
C3 0.0261(6) 0.0200(6) 0.0225(6) -0.0004(5) 0.0042(5) -0.0004(5)
C4 0.0251(5) 0.0220(6) 0.0256(6) 0.0007(5) 0.0064(5) 0.0012(5)
C5 0.0284(6) 0.0189(6) 0.0236(6) 0.0033(5) 0.0095(5) 0.0031(5)
C6 0.0244(5) 0.0275(7) 0.0269(6) 0.0000(5) 0.0043(5) -0.0038(5)
C7 0.0274(6) 0.0222(6) 0.0242(6) 0.0017(5) 0.0074(5) -0.0012(5)
C8 0.0331(6) 0.0209(6) 0.0257(6) 0.0002(5) 0.0131(5) 0.0018(5)
C9 0.0308(6) 0.0240(6) 0.0235(6) 0.0012(5) 0.0080(5) 0.0015(5)
C10 0.0328(6) 0.0217(7) 0.0214(6) -0.0002(5) 0.0044(5) -0.0023(5)
C11 0.0295(6) 0.0329(7) 0.0307(7) -0.0041(6) 0.0120(5) -0.0004(5)
C12 0.0319(6) 0.0261(6) 0.0247(6) 0.0002(5) 0.0104(5) -0.0004(5)
C13 0.0298(6) 0.0277(7) 0.0224(6) -0.0016(5) 0.0044(5) -0.0015(5)
C14 0.0265(6) 0.0361(8) 0.0336(7) -0.0004(6) 0.0101(5) -0.0010(6)
C15 0.0417(7) 0.0310(8) 0.0226(6) -0.0011(5) 0.0043(5) -0.0078(6)
C16 0.0459(7) 0.0250(6) 0.0324(6) 0.0080(7) 0.0073(6) 0.0104(7)
C17 0.0589(10) 0.0507(10) 0.0266(7) -0.0123(7) 0.0120(7) -0.0098(9)
C18 0.0464(8) 0.0184(7) 0.0352(7) 0.0037(5) 0.0159(6) 0.0047(5)
C19 0.0298(7) 0.0551(11) 0.0370(8) 0.0020(7) 0.0061(6) 0.0083(7)
C20 0.0447(9) 0.0745(14) 0.0313(8) 0.0048(8) 0.0161(7) 0.0013(9)
C21 0.0392(7) 0.0315(8) 0.0279(7) 0.0045(6) 0.0045(6) 0.0056(6)
C22 0.0497(9) 0.0486(11) 0.0374(8) -0.0030(8) -0.0068(7) -0.0045(8)
C23 0.0542(9) 0.0479(10) 0.0669(11) 0.0028(10) 0.0352(9) 0.0172(10)
C24 0.0323(7) 0.0621(12) 0.0442(9) -0.0080(8) 0.0159(7) 0.0031(7)
C25 0.0687(11) 0.0351(9) 0.0337(8) -0.0076(7) 0.0127(8) -0.0219(8)
C26 0.0370(7) 0.0415(9) 0.0694(11) 0.0042(9) 0.0239(8) -0.0086(8)
C27 0.0563(11) 0.0687(13) 0.0568(11) -0.0210(10) 0.0377(9) -0.0270(10)

loop_
_atom_type_symbol
_atom_type_description
_atom_type_scat_dispersion_real
_atom_type_scat_dispersion_imag
_atom_type_scat_source
C C 0.0033 0.0016 'International Tables Vol C Tables 4.2.6.8 and 6.1.1.4'
H H 0.0000 0.0000 'International Tables Vol C Tables 4.2.6.8 and 6.1.1.4'
O O 0.0106 0.0060 'International Tables Vol C Tables 4.2.6.8 and 6.1.1.4'
P P 0.1023 0.0942 'International Tables Vol C Tables 4.2.6.8 and 6.1.1.4'

loop_
_geom_angle_atom_site_label_1
_geom_angle_atom_site_label_2
_geom_angle_atom_site_label_3
_geom_angle
_geom_angle_site_symmetry_1
_geom_angle_site_symmetry_3
_geom_angle_publ_flag
C13 P1 C3 98.72(7) . . ?
C5 O2 C5 105.80(14) . 2_454 ?
C4 C3 C7 119.29(12) . . ?
C4 C3 P1 121.37(9) . . ?
C7 C3 P1 119.08(9) . . ?
C6 C4 C3 117.96(11) . . ?
C6 C4 C11 117.24(11) . . ?
C3 C4 C11 124.75(11) . . ?
O2 C5 C8 111.53(11) . . ?
O2 C5 C9 124.83(12) . . ?
C8 C5 C9 123.62(12) . . ?
C10 C6 C4 123.40(11) . . ?
C10 C6 H6 118.3 . . ?
C4 C6 H6 118.3 . . ?
C12 C7 C3 118.61(11) . . ?
C12 C7 C14 117.40(11) . . ?
C3 C7 C14 123.97(11) . . ?
C18 C8 C5 119.84(13) . . ?
C18 C8 C8 134.61(9) . 2_454 ?
C5 C8 C8 105.55(8) . 2_454 ?
C21 C9 C5 114.18(13) . . ?
C21 C9 C13 120.24(12) . . ?
C5 C9 C13 125.53(13) . . ?
C6 C10 C12 117.22(11) . . ?
C6 C10 C15 120.33(12) . . ?
C12 C10 C15 122.35(12) . . ?
C23 C11 C20 109.39(14) . . ?
C23 C11 C27 107.21(14) . . ?
C20 C11 C27 105.09(14) . . ?
C23 C11 C4 111.87(12) . . ?
C20 C11 C4 112.48(11) . . ?
C27 C11 C4 110.45(12) . . ?
C10 C12 C7 122.84(12) . . ?
C10 C12 H12 118.6 . . ?
C7 C12 H12 118.6 . . ?
C9 C13 P1 128.54(11) . . ?
C9 C13 H13 115.7 . . ?
P1 C13 H13 115.7 . . ?
C19 C14 C24 105.93(13) . . ?
C19 C14 C26 110.35(14) . . ?
C24 C14 C26 106.11(13) . . ?
C19 C14 C7 110.91(11) . . ?
C24 C14 C7 111.67(12) . . ?
C26 C14 C7 111.62(12) . . ?
C22 C15 C25 109.45(14) . . ?
C22 C15 C17 108.77(13) . . ?
C25 C15 C17 107.32(14) . . ?
C22 C15 C10 109.71(13) . . ?
C25 C15 C10 109.14(11) . . ?
C17 C15 C10 112.40(12) . . ?
C21 C16 C18 121.03(14) . . ?
C21 C16 H16 119.5 . . ?
C18 C16 H16 119.5 . . ?
C15 C17 H17A 109.5 . . ?
C15 C17 H17B 109.5 . . ?
H17A C17 H17B 109.5 . . ?
C15 C17 H17C 109.5 . . ?
H17A C17 H17C 109.5 . . ?
H17B C17 H17C 109.5 . . ?
C16 C18 C8 118.10(13) . . ?
C16 C18 H18 120.9 . . ?
C8 C18 H18 120.9 . . ?
C14 C19 H19A 109.5 . . ?
C14 C19 H19B 109.5 . . ?
H19A C19 H19B 109.5 . . ?
C14 C19 H19C 109.5 . . ?
H19A C19 H19C 109.5 . . ?
H19B C19 H19C 109.5 . . ?
C11 C20 H20A 109.5 . . ?
C11 C20 H20B 109.5 . . ?
H20A C20 H20B 109.5 . . ?
C11 C20 H20C 109.5 . . ?
H20A C20 H20C 109.5 . . ?
H20B C20 H20C 109.5 . . ?
C16 C21 C9 123.17(14) . . ?
C16 C21 H21 118.4 . . ?
C9 C21 H21 118.4 . . ?
C15 C22 H22A 109.5 . . ?
C15 C22 H22B 109.5 . . ?
H22A C22 H22B 109.5 . . ?
C15 C22 H22C 109.5 . . ?
H22A C22 H22C 109.5 . . ?
H22B C22 H22C 109.5 . . ?
C11 C23 H23A 109.5 . . ?
C11 C23 H23B 109.5 . . ?
H23A C23 H23B 109.5 . . ?
C11 C23 H23C 109.5 . . ?
H23A C23 H23C 109.5 . . ?
H23B C23 H23C 109.5 . . ?
C14 C24 H24A 109.5 . . ?
C14 C24 H24B 109.5 . . ?
H24A C24 H24B 109.5 . . ?
C14 C24 H24C 109.5 . . ?
H24A C24 H24C 109.5 . . ?
H24B C24 H24C 109.5 . . ?
C15 C25 H25A 109.5 . . ?
C15 C25 H25B 109.5 . . ?
H25A C25 H25B 109.5 . . ?
C15 C25 H25C 109.5 . . ?
H25A C25 H25C 109.5 . . ?
H25B C25 H25C 109.5 . . ?
C14 C26 H26A 109.5 . . ?
C14 C26 H26B 109.5 . . ?
H26A C26 H26B 109.5 . . ?
C14 C26 H26C 109.5 . . ?
H26A C26 H26C 109.5 . . ?
H26B C26 H26C 109.5 . . ?
C11 C27 H27A 109.5 . . ?
C11 C27 H27B 109.5 . . ?
H27A C27 H27B 109.5 . . ?
C11 C27 H27C 109.5 . . ?
H27A C27 H27C 109.5 . . ?
H27B C27 H27C 109.5 . . ?

loop_
_geom_bond_atom_site_label_1
_geom_bond_atom_site_label_2
_geom_bond_distance
_geom_bond_site_symmetry_2
_geom_bond_publ_flag
P1 C13 1.6745(15) . ?
P1 C3 1.8519(13) . ?
O2 C5 1.3789(14) . ?
O2 C5 1.3790(14) 2_454 ?
C3 C4 1.4230(17) . ?
C3 C7 1.4236(17) . ?
C4 C6 1.3967(18) . ?
C4 C11 1.5514(17) . ?
C5 C8 1.3993(19) . ?
C5 C9 1.4045(18) . ?
C6 C10 1.3868(18) . ?
C6 H6 0.9500 . ?
C7 C12 1.3944(18) . ?
C7 C14 1.5588(17) . ?
C8 C18 1.3879(19) . ?
C8 C8 1.449(3) 2_454 ?
C9 C21 1.4015(19) . ?
C9 C13 1.454(2) . ?
C10 C12 1.3886(18) . ?
C10 C15 1.5357(18) . ?
C11 C23 1.524(2) . ?
C11 C20 1.528(2) . ?
C11 C27 1.535(2) . ?
C12 H12 0.9500 . ?
C13 H13 0.9500 . ?
C14 C19 1.526(2) . ?
C14 C24 1.533(2) . ?
C14 C26 1.534(2) . ?
C15 C22 1.526(2) . ?
C15 C25 1.534(2) . ?
C15 C17 1.536(2) . ?
C16 C21 1.386(2) . ?
C16 C18 1.387(2) . ?
C16 H16 0.9500 . ?
C17 H17A 0.9800 . ?
C17 H17B 0.9800 . ?
C17 H17C 0.9800 . ?
C18 H18 0.9500 . ?
C19 H19A 0.9800 . ?
C19 H19B 0.9800 . ?
C19 H19C 0.9800 . ?
C20 H20A 0.9800 . ?
C20 H20B 0.9800 . ?
C20 H20C 0.9800 . ?
C21 H21 0.9500 . ?
C22 H22A 0.9800 . ?
C22 H22B 0.9800 . ?
C22 H22C 0.9800 . ?
C23 H23A 0.9800 . ?
C23 H23B 0.9800 . ?
C23 H23C 0.9800 . ?
C24 H24A 0.9800 . ?
C24 H24B 0.9800 . ?
C24 H24C 0.9800 . ?
C25 H25A 0.9800 . ?
C25 H25B 0.9800 . ?
C25 H25C 0.9800 . ?
C26 H26A 0.9800 . ?
C26 H26B 0.9800 . ?
C26 H26C 0.9800 . ?
C27 H27A 0.9800 . ?
C27 H27B 0.9800 . ?
C27 H27C 0.9800 . ?
